data_2209516
loop_
_publ_author_name
'Vaqueiro, Paz'

_publ_section_title
;
 3-[4-(3-Aminopropyl)piperazin-1-yl]propan-1-aminium chloride
;
_journal_coeditor_code HB2078
_journal_issue 7
_journal_name_full 'Acta Crystallographica Section E'
_journal_page_first o2632
_journal_page_last o2633
_journal_paper_doi 10.1107/S1600536806020988
_journal_volume 62
_journal_year 2006
_chemical_formula_iupac 'C10 H25 N4 +, Cl-'
_chemical_formula_moiety 'C10 H25 N4 +, Cl-'
_chemical_formula_sum 'C10 H25 Cl N4'
_chemical_formula_weight 236.79
_chemical_name_systematic
;
3-[4-(3-aminopropyl)piperazin-1-yl]propan-1-aminium chloride
;
_space_group_IT_number 14
_symmetry_cell_setting monoclinic
_symmetry_space_group_name_Hall '-P 2ybc'
_symmetry_space_group_name_H-M 'P 1 21/c 1'
_atom_sites_solution_hydrogens geom
_atom_sites_solution_primary direct
_cell_angle_alpha 90
_cell_angle_beta 96.693(4)
_cell_angle_gamma 90
_cell_formula_units_Z 4
_cell_length_a 10.9035(9)
_cell_length_b 15.9679(13)
_cell_length_c 7.8750(6)
_cell_measurement_reflns_used 3967
_cell_measurement_temperature 293
_cell_measurement_theta_max 30
_cell_measurement_theta_min 2
_cell_volume 1361.74(19)
_computing_cell_refinement APEX2
_computing_data_collection 'APEX2 (Bruker, 2005)'
_computing_data_reduction APEX2
_computing_molecular_graphics 'ATOMS (Dowty, 2000)'
_computing_publication_material CRYSTALS
_computing_structure_refinement 'CRYSTALS (Betteridge <i>et al.</i>,  2003)'
_computing_structure_solution 'SIR92 (Altomare <i>et al.</i>,  1994)'
_diffrn_ambient_temperature 293
_diffrn_measured_fraction_theta_full 0.999
_diffrn_measured_fraction_theta_max 0.993
_diffrn_measurement_device_type
;
Bruker-Nonius APEX-2 CCD area-detector diffractometer
;
_diffrn_measurement_method \w/2\q
_diffrn_radiation_monochromator graphite
_diffrn_radiation_type 'Mo K\a'
_diffrn_radiation_wavelength 0.71073
_diffrn_reflns_av_R_equivalents 0.023
_diffrn_reflns_limit_h_max 15
_diffrn_reflns_limit_h_min -13
_diffrn_reflns_limit_k_max 22
_diffrn_reflns_limit_k_min -22
_diffrn_reflns_limit_l_max 9
_diffrn_reflns_limit_l_min -11
_diffrn_reflns_number 18638
_diffrn_reflns_theta_full 29.460
_diffrn_reflns_theta_max 30.061
_diffrn_reflns_theta_min 1.881
_diffrn_standards_number 0
_exptl_absorpt_coefficient_mu 0.261
_exptl_absorpt_correction_T_max 0.974
_exptl_absorpt_correction_T_min 0.811
_exptl_absorpt_correction_type multi-scan
_exptl_absorpt_process_details '(SADABS; Sheldrick, 1996)'
_exptl_crystal_colour colourless
_exptl_crystal_density_diffrn 1.155
_exptl_crystal_density_method 'not measured'
_exptl_crystal_description needle
_exptl_crystal_F_000 520
_exptl_crystal_size_max 0.50
_exptl_crystal_size_mid 0.10
_exptl_crystal_size_min 0.10
_refine_diff_density_max 0.32
_refine_diff_density_min -0.18
_refine_ls_extinction_method None
_refine_ls_goodness_of_fit_ref 1.1055
_refine_ls_hydrogen_treatment refxyz
_refine_ls_matrix_type full
_refine_ls_number_parameters 211
_refine_ls_number_reflns 2257
_refine_ls_number_restraints 0
_refine_ls_R_factor_all 0.0659
_refine_ls_R_factor_gt 0.0294
_refine_ls_shift/su_max 0.0004
_refine_ls_structure_factor_coef F
_refine_ls_weighting_details
;
W = [1-(\dF/6\sF)^2^]^2^/[0.491T~0~(x)+
0.340T~1~(x)+0.263T~n-1~(x)] where T~i~ are Chebychev polynomials and x =
F~calc~/F~max~ (Watkin, 1994; Prince, 1982)
;
_refine_ls_weighting_scheme calc
_refine_ls_wR_factor_all 0.0673
_refine_ls_wR_factor_gt 0.0331
_refine_ls_wR_factor_ref 0.0331
_reflns_number_gt 2257
_reflns_number_total 3967
_reflns_threshold_expression I>3.00\s(I)
_cod_data_source_file hb2078.cif
_cod_data_source_block I
_cod_depositor_comments
;
The following automatic conversions were performed:

'_chemical_melting_point' value 'not measured' was changed to '?' -
the value is undefined or not given.

Automatic conversion script
Id: cif_fix_values 1646 2011-03-28 12:23:43Z adriana 

The following automatic conversions were performed:

'_chemical_melting_point' value 'not measured' was changed to '?' -
the value is undefined or not given.

Automatic conversion script
Id: cif_fix_values 1715 2011-07-08 13:25:40Z adriana 
;
_cod_original_sg_symbol_Hall '-P 2ybc '
_cod_original_sg_symbol_H-M 'P 21/c'
_cod_database_code 2209516
_cod_database_fobs_code 2209516

loop_
_symmetry_equiv_pos_as_xyz
x,y,z
-x,-y,-z
-x,y+1/2,-z+1/2
x,-y+1/2,z+1/2

loop_
_atom_site_type_symbol
_atom_site_label
_atom_site_fract_x
_atom_site_fract_y
_atom_site_fract_z
_atom_site_U_iso_or_equiv
_atom_site_adp_type
_atom_site_occupancy
Cl Cl1 0.43536(4) 0.14304(2) 0.77225(4) 0.0211 Uani 1.0000
N N2 1.37324(11) 0.16961(8) 1.37176(15) 0.0161 Uani 1.0000
N N3 1.01135(10) 0.15643(7) 0.92003(14) 0.0139 Uani 1.0000
N N4 0.87488(11) 0.09259(7) 0.60663(14) 0.0143 Uani 1.0000
N N5 0.50436(12) 0.06571(8) 0.17912(15) 0.0177 Uani 1.0000
C C6 1.24057(12) 0.14862(11) 1.32522(16) 0.0170 Uani 1.0000
C C7 1.19916(13) 0.16654(10) 1.13825(17) 0.0171 Uani 1.0000
C C8 1.06443(12) 0.14127(10) 1.09743(16) 0.0153 Uani 1.0000
C C9 1.07007(13) 0.10325(9) 0.79997(18) 0.0152 Uani 1.0000
C C10 1.00747(13) 0.11313(9) 0.61937(18) 0.0152 Uani 1.0000
C C11 0.87922(12) 0.13626(10) 0.90503(17) 0.0156 Uani 1.0000
C C12 0.81727(12) 0.14716(10) 0.72436(16) 0.0160 Uani 1.0000
C C13 0.81963(13) 0.10454(10) 0.42929(17) 0.0164 Uani 1.0000
C C14 0.68553(14) 0.07703(10) 0.39558(18) 0.0191 Uani 1.0000
C C15 0.63633(14) 0.08777(11) 0.20778(18) 0.0203 Uani 1.0000
H H21 1.3947(17) 0.1627(11) 1.486(2) 0.0196 Uiso 1.0000
H H22 1.3889(16) 0.2220(12) 1.346(2) 0.0196 Uiso 1.0000
H H23 1.4214(17) 0.1352(11) 1.312(2) 0.0196 Uiso 1.0000
H H52 0.4953(17) 0.0114(13) 0.197(2) 0.0212 Uiso 1.0000
H H53 0.4781(17) 0.0758(12) 0.075(2) 0.0212 Uiso 1.0000
H H61 1.1909(17) 0.1794(12) 1.393(2) 0.0208 Uiso 1.0000
H H62 1.2318(17) 0.0890(12) 1.348(2) 0.0208 Uiso 1.0000
H H71 1.2089(16) 0.2262(12) 1.116(2) 0.0207 Uiso 1.0000
H H72 1.2516(16) 0.1385(12) 1.070(2) 0.0207 Uiso 1.0000
H H81 1.0146(17) 0.1737(11) 1.169(2) 0.0185 Uiso 1.0000
H H82 1.0563(16) 0.0845(12) 1.126(2) 0.0185 Uiso 1.0000
H H91 1.1566(17) 0.1191(11) 0.802(2) 0.0185 Uiso 1.0000
H H92 1.0675(16) 0.0438(11) 0.833(2) 0.0185 Uiso 1.0000
H H101 1.0199(16) 0.1713(12) 0.581(2) 0.0188 Uiso 1.0000
H H102 1.0471(16) 0.0765(12) 0.544(2) 0.0188 Uiso 1.0000
H H111 0.8371(16) 0.1737(11) 0.983(2) 0.0188 Uiso 1.0000
H H112 0.8672(17) 0.0789(12) 0.937(2) 0.0188 Uiso 1.0000
H H121 0.8258(16) 0.2078(12) 0.692(2) 0.0194 Uiso 1.0000
H H122 0.7347(17) 0.1342(12) 0.721(2) 0.0194 Uiso 1.0000
H H131 0.8670(17) 0.0735(12) 0.359(2) 0.0198 Uiso 1.0000
H H132 0.8277(17) 0.1639(12) 0.398(2) 0.0198 Uiso 1.0000
H H141 0.6795(16) 0.0183(12) 0.423(2) 0.0230 Uiso 1.0000
H H142 0.6324(18) 0.1086(12) 0.464(2) 0.0230 Uiso 1.0000
H H151 0.6878(18) 0.0556(12) 0.137(2) 0.0245 Uiso 1.0000
H H152 0.6447(17) 0.1454(13) 0.174(2) 0.0245 Uiso 1.0000

loop_
_atom_site_aniso_label
_atom_site_aniso_U_11
_atom_site_aniso_U_22
_atom_site_aniso_U_33
_atom_site_aniso_U_12
_atom_site_aniso_U_13
_atom_site_aniso_U_23
Cl1 0.03055(18) 0.01941(15) 0.01294(14) 0.00514(16) 0.00035(11) 0.00047(15)
N2 0.0184(6) 0.0186(6) 0.0111(5) 0.0001(5) 0.0004(4) -0.0006(4)
N3 0.0122(5) 0.0168(6) 0.0130(5) -0.0006(4) 0.0021(4) -0.0011(4)
N4 0.0128(5) 0.0170(6) 0.0133(5) -0.0009(4) 0.0019(4) -0.0012(4)
N5 0.0192(6) 0.0206(6) 0.0123(5) 0.0026(5) -0.0027(4) -0.0017(4)
C6 0.0159(6) 0.0222(7) 0.0130(5) -0.0020(6) 0.0014(4) -0.0008(5)
C7 0.0165(6) 0.0212(7) 0.0136(6) -0.0013(5) 0.0019(5) 0.0026(5)
C8 0.0151(6) 0.0163(6) 0.0142(5) -0.0020(6) 0.0013(4) 0.0012(6)
C9 0.0128(6) 0.0162(6) 0.0170(6) -0.0007(5) 0.0033(5) -0.0020(5)
C10 0.0131(6) 0.0184(6) 0.0149(6) -0.0014(5) 0.0050(5) -0.0025(5)
C11 0.0125(6) 0.0184(7) 0.0161(6) 0.0000(5) 0.0029(4) 0.0001(5)
C12 0.0132(6) 0.0188(6) 0.0161(6) 0.0015(5) 0.0025(5) -0.0005(5)
C13 0.0173(6) 0.0197(7) 0.0125(6) -0.0005(5) 0.0023(5) -0.0012(5)
C14 0.0173(7) 0.0251(8) 0.0144(6) -0.0022(5) -0.0007(5) 0.0008(5)
C15 0.0199(7) 0.0281(8) 0.0130(6) 0.0017(6) 0.0019(5) 0.0005(5)

loop_
_atom_type_symbol
_atom_type_scat_dispersion_real
_atom_type_scat_dispersion_imag
_atom_type_scat_source
C 0.0033 0.0016 'International Tables Vol C 4.2.6.8 and 6.1.1.4'
H 0.0000 0.0000 'International Tables Vol C 4.2.6.8 and 6.1.1.4'
N 0.0061 0.0033 'International Tables Vol C 4.2.6.8 and 6.1.1.4'
Cl 0.1484 0.1585 'International Tables Vol C 4.2.6.8 and 6.1.1.4'

loop_
_geom_angle_atom_site_label_1
_geom_angle_atom_site_label_2
_geom_angle_atom_site_label_3
_geom_angle
_geom_angle_publ_flag
C6 N2 H21 110.3(11) no
C6 N2 H22 111.4(12) no
H21 N2 H22 108.1(16) no
C6 N2 H23 109.4(11) no
H21 N2 H23 109.7(16) no
H22 N2 H23 107.9(16) no
C8 N3 C9 111.30(11) no
C8 N3 C11 108.35(10) no
C9 N3 C11 108.55(11) no
C10 N4 C12 108.29(11) no
C10 N4 C13 109.05(11) no
C12 N4 C13 111.47(11) no
C15 N5 H52 109.6(12) no
C15 N5 H53 108.4(13) no
H52 N5 H53 107.6(17) no
N2 C6 C7 111.56(11) no
N2 C6 H61 110.4(11) no
C7 C6 H61 109.1(11) no
N2 C6 H62 106.8(11) no
C7 C6 H62 109.6(11) no
H61 C6 H62 109.4(15) no
C6 C7 C8 109.03(11) no
C6 C7 H71 109.4(11) no
C8 C7 H71 110.1(11) no
C6 C7 H72 109.5(11) no
C8 C7 H72 112.8(11) no
H71 C7 H72 105.8(15) no
C7 C8 N3 114.90(11) no
C7 C8 H81 109.1(11) no
N3 C8 H81 106.0(11) no
C7 C8 H82 108.7(11) no
N3 C8 H82 110.6(11) no
H81 C8 H82 107.4(15) no
N3 C9 C10 111.19(12) no
N3 C9 H91 109.4(11) no
C10 C9 H91 108.5(11) no
N3 C9 H92 111.2(10) no
C10 C9 H92 108.8(10) no
H91 C9 H92 107.6(15) no
C9 C10 N4 111.86(11) no
C9 C10 H101 108.7(10) no
N4 C10 H101 110.8(10) no
C9 C10 H102 109.3(10) no
N4 C10 H102 109.0(10) no
H101 C10 H102 107.0(14) no
N3 C11 C12 112.16(11) no
N3 C11 H111 109.6(10) no
C12 C11 H111 108.7(10) no
N3 C11 H112 110.5(11) no
C12 C11 H112 107.2(11) no
H111 C11 H112 108.7(15) no
C11 C12 N4 110.45(12) no
C11 C12 H121 107.8(10) no
N4 C12 H121 110.5(10) no
C11 C12 H122 109.3(11) no
N4 C12 H122 109.7(11) no
H121 C12 H122 109.1(15) no
N4 C13 C14 114.11(11) no
N4 C13 H131 107.4(11) no
C14 C13 H131 109.2(11) no
N4 C13 H132 108.8(11) no
C14 C13 H132 110.3(11) no
H131 C13 H132 106.8(15) no
C13 C14 C15 111.09(12) no
C13 C14 H141 109.3(11) no
C15 C14 H141 107.6(11) no
C13 C14 H142 112.0(11) no
C15 C14 H142 108.3(11) no
H141 C14 H142 108.4(16) no
C14 C15 N5 110.43(12) no
C14 C15 H151 109.3(11) no
N5 C15 H151 113.7(11) no
C14 C15 H152 110.0(11) no
N5 C15 H152 107.9(11) no
H151 C15 H152 105.3(15) no

loop_
_geom_bond_atom_site_label_1
_geom_bond_atom_site_label_2
_geom_bond_distance
_geom_bond_publ_flag
N2 C6 1.4884(18) no
N2 H21 0.911(19) no
N2 H22 0.882(19) no
N2 H23 0.927(19) no
N3 C8 1.4686(17) no
N3 C9 1.4717(17) no
N3 C11 1.4676(17) no
N4 C10 1.4744(18) no
N4 C12 1.4659(17) no
N4 C13 1.4675(18) no
N5 C15 1.473(2) no
N5 H52 0.88(2) no
N5 H53 0.853(19) no
C6 C7 1.5162(19) no
C6 H61 0.942(19) no
C6 H62 0.975(19) no
C7 C8 1.5212(19) no
C7 H71 0.978(18) no
C7 H72 0.943(18) no
C8 H81 0.974(18) no
C8 H82 0.942(19) no
C9 C10 1.512(2) no
C9 H91 0.975(18) no
C9 H92 0.984(18) no
C10 H101 0.991(18) no
C10 H102 0.972(18) no
C11 C12 1.5122(19) no
C11 H111 1.005(18) no
C11 H112 0.962(19) no
C12 H121 1.009(18) no
C12 H122 0.921(18) no
C13 C14 1.520(2) no
C13 H131 0.941(19) no
C13 H132 0.986(18) no
C14 C15 1.523(2) no
C14 H141 0.967(19) no
C14 H142 0.978(19) no
C15 H151 0.979(19) no
C15 H152 0.97(2) no

loop_
_geom_hbond_atom_site_label_D
_geom_hbond_atom_site_label_H
_geom_hbond_atom_site_label_A
_geom_hbond_site_symmetry_A
_geom_hbond_distance_DH
_geom_hbond_distance_HA
_geom_hbond_distance_DA
_geom_hbond_angle_DHA
_geom_hbond_publ_flag
N2 H23 N5 1_656 0.926(18) 1.834(17) 2.7574(18) 174.7(17) yes
N2 H21 Cl1 1_656 0.910(16) 2.268(16) 3.1761(12) 176.3(17) yes
N2 H22 Cl1 4_655 0.882(19) 2.304(19) 3.1853(13) 177.8(14) yes
N5 H52 Cl1 2_656 0.89(2) 2.58(2) 3.4104(13) 155.9(16) yes
N5 H53 Cl1 1_554 0.852(16) 2.607(16) 3.4344(13) 164.3(16) yes

loop_
_cod_related_entry_id
_cod_related_entry_database
_cod_related_entry_code
1 ChemSpider 21127967
